data_7211175
loop_
_publ_author_name
'Kettner, Florian'
'Kischel, Marcus'
'Krautscheid, Harald'

_publ_section_title
;
 Coordination polymers based on 1,1&#x2032;-cobaltocenium dicarboxylate
 linkers
;
_journal_issue 42
_journal_name_full CrystEngComm
_journal_page_first 8437
_journal_paper_doi 10.1039/c3ce41371c
_journal_volume 15
_journal_year 2013
_chemical_formula_moiety 'C22 H16 Co Cu N2 O4, (F6 P)'
_chemical_formula_sum 'C22 H16 Co Cu F6 N2 O4 P'
_chemical_formula_weight 639.81
_chemical_name_systematic
;
 ?
;
_space_group_IT_number 33
_symmetry_cell_setting orthorhombic
_symmetry_space_group_name_Hall 'P 2c -2n'
_symmetry_space_group_name_H-M 'P n a 21'
_atom_sites_solution_hydrogens geom
_atom_sites_solution_primary direct
_atom_sites_solution_secondary difmap
_audit_creation_method SHELXL-97
_cell_angle_alpha 90.00
_cell_angle_beta 90.00
_cell_angle_gamma 90.00
_cell_formula_units_Z 8
_cell_length_a 16.5410(16)
_cell_length_b 11.1592(7)
_cell_length_c 23.5962(18)
_cell_measurement_reflns_used 10450
_cell_measurement_temperature 180(2)
_cell_measurement_theta_max 27.2
_cell_measurement_theta_min 2.0
_cell_volume 4355.5(6)
_computing_cell_refinement 'STOE X-AREA'
_computing_data_collection 'STOE X-AREA'
_computing_data_reduction 'STOE X-AREA, STOE X-RED'
_computing_structure_refinement 'SHELXL-97 (Sheldrick, 1997)'
_diffrn_ambient_temperature 180(2)
_diffrn_measured_fraction_theta_full 0.995
_diffrn_measured_fraction_theta_max 0.995
_diffrn_measurement_device_type 'STOE IPDS-2T'
_diffrn_measurement_method 'omega scans'
_diffrn_radiation_monochromator graphite
_diffrn_radiation_source 'fine-focus sealed tube'
_diffrn_radiation_type MoK\a
_diffrn_radiation_wavelength 0.71073
_diffrn_reflns_av_R_equivalents 0.0515
_diffrn_reflns_av_sigmaI/netI 0.0604
_diffrn_reflns_limit_h_max 17
_diffrn_reflns_limit_h_min -20
_diffrn_reflns_limit_k_max 13
_diffrn_reflns_limit_k_min -13
_diffrn_reflns_limit_l_max 29
_diffrn_reflns_limit_l_min -20
_diffrn_reflns_number 14405
_diffrn_reflns_theta_full 26.00
_diffrn_reflns_theta_max 26.00
_diffrn_reflns_theta_min 2.02
_diffrn_standards_number none
_exptl_absorpt_coefficient_mu 1.899
_exptl_absorpt_correction_type none
_exptl_crystal_colour green
_exptl_crystal_density_diffrn 1.951
_exptl_crystal_density_method 'not measured'
_exptl_crystal_description plate
_exptl_crystal_F_000 2552
_exptl_crystal_size_max 0.21
_exptl_crystal_size_mid 0.09
_exptl_crystal_size_min 0.04
_refine_diff_density_max 1.459
_refine_diff_density_min -0.592
_refine_diff_density_rms 0.106
_refine_ls_abs_structure_details 'Flack H D (1983), Acta Cryst. A39, 876-881'
_refine_ls_abs_structure_Flack 0.42(2)
_refine_ls_extinction_method none
_refine_ls_goodness_of_fit_ref 0.953
_refine_ls_hydrogen_treatment constr
_refine_ls_matrix_type full
_refine_ls_number_parameters 658
_refine_ls_number_reflns 7122
_refine_ls_number_restraints 1
_refine_ls_restrained_S_all 0.953
_refine_ls_R_factor_all 0.0748
_refine_ls_R_factor_gt 0.0523
_refine_ls_shift/su_max 0.001
_refine_ls_shift/su_mean 0.000
_refine_ls_structure_factor_coef Fsqd
_refine_ls_weighting_details 'calc w=1/[\s^2^(Fo^2^)+(0.0824P)^2^+0.0000P] where P=(Fo^2^+2Fc^2^)/3'
_refine_ls_weighting_scheme calc
_refine_ls_wR_factor_gt 0.1232
_refine_ls_wR_factor_ref 0.1327
_reflns_number_gt 5242
_reflns_number_total 7122
_reflns_threshold_expression >2sigma(I)
_cod_data_source_file c3ce41371c.txt
_cod_data_source_block ip2-1438
_cod_original_sg_symbol_H-M Pna2(1)
_cod_database_code 7211175

loop_
_symmetry_equiv_pos_as_xyz
'x, y, z'
'-x, -y, z+1/2'
'-x+1/2, y+1/2, z+1/2'
'x+1/2, -y+1/2, z'

loop_
_atom_site_label
_atom_site_type_symbol
_atom_site_fract_x
_atom_site_fract_y
_atom_site_fract_z
_atom_site_U_iso_or_equiv
_atom_site_adp_type
_atom_site_occupancy
_atom_site_symmetry_multiplicity
_atom_site_calc_flag
_atom_site_refinement_flags
_atom_site_disorder_assembly
_atom_site_disorder_group
C1 C 0.5792(6) 0.5995(7) 0.5869(5) 0.040(2) Uani 1 1 d . . .
C2 C 0.6520(6) 0.5970(6) 0.5484(5) 0.033(2) Uani 1 1 d . . .
C3 C 0.7356(7) 0.5926(7) 0.5670(5) 0.036(2) Uani 1 1 d . . .
H3 H 0.7538 0.5876 0.6051 0.043 Uiso 1 1 calc R . .
C4 C 0.7848(6) 0.5969(7) 0.5185(6) 0.039(3) Uani 1 1 d . . .
H4 H 0.8421 0.5907 0.5181 0.047 Uiso 1 1 calc R . .
C5 C 0.7344(6) 0.6121(7) 0.4696(5) 0.036(2) Uani 1 1 d . . .
H5 H 0.7525 0.6211 0.4316 0.043 Uiso 1 1 calc R . .
C6 C 0.6508(6) 0.6113(7) 0.4881(4) 0.034(2) Uani 1 1 d . . .
H6 H 0.6043 0.6188 0.4648 0.040 Uiso 1 1 calc R . .
C7 C 0.7864(6) 0.8777(6) 0.6377(4) 0.035(2) Uani 1 1 d . . .
C8 C 0.7871(6) 0.8966(7) 0.5270(5) 0.036(2) Uani 1 1 d . . .
H8 H 0.8442 0.8984 0.5228 0.043 Uiso 1 1 calc R . .
C9 C 0.7465(6) 0.8870(6) 0.5785(4) 0.026(2) Uani 1 1 d . . .
C10 C 0.6615(7) 0.8889(7) 0.5673(5) 0.039(2) Uani 1 1 d . . .
H10 H 0.6201 0.8841 0.5950 0.046 Uiso 1 1 calc R . .
C11 C 0.6491(7) 0.8992(7) 0.5074(6) 0.053(3) Uani 1 1 d . . .
H11 H 0.5987 0.9027 0.4881 0.063 Uiso 1 1 calc R . .
C12 C 0.7308(8) 0.9032(8) 0.4815(5) 0.045(3) Uani 1 1 d . . .
H12 H 0.7430 0.9091 0.4423 0.054 Uiso 1 1 calc R . .
C13 C 0.4696(4) 0.6161(5) 0.7962(5) 0.029(2) Uani 1 1 d . . .
C14 C 0.5040(7) 0.6037(8) 0.8534(5) 0.039(3) Uani 1 1 d . . .
C15 C 0.4567(9) 0.5992(8) 0.9069(7) 0.056(4) Uani 1 1 d . . .
H15 H 0.3997 0.6070 0.9101 0.068 Uiso 1 1 calc R . .
C16 C 0.5109(9) 0.5815(9) 0.9515(6) 0.058(4) Uani 1 1 d . . .
H16 H 0.4969 0.5722 0.9903 0.070 Uiso 1 1 calc R . .
C17 C 0.5898(8) 0.5798(8) 0.9291(5) 0.051(3) Uani 1 1 d . . .
H17 H 0.6380 0.5715 0.9507 0.061 Uiso 1 1 calc R . .
C18 C 0.5864(7) 0.5924(8) 0.8700(5) 0.043(3) Uani 1 1 d . . .
H18 H 0.6316 0.5932 0.8451 0.052 Uiso 1 1 calc R . .
C19 C 0.6727(6) 0.8813(6) 0.8471(5) 0.040(2) Uani 1 1 d . . .
C20 C 0.4706(7) 0.8889(7) 0.9221(6) 0.039(3) Uani 1 1 d . . .
H20 H 0.4135 0.8939 0.9250 0.047 Uiso 1 1 calc R . .
C21 C 0.5259(8) 0.8706(8) 0.9669(6) 0.051(3) Uani 1 1 d . . .
H21 H 0.5120 0.8624 1.0058 0.061 Uiso 1 1 calc R . .
C22 C 0.6035(6) 0.8665(7) 0.9451(5) 0.040(2) Uani 1 1 d . . .
H22 H 0.6512 0.8538 0.9667 0.048 Uiso 1 1 calc R . .
C23 C 0.6011(6) 0.8840(6) 0.8862(5) 0.031(2) Uani 1 1 d . . .
C24 C 0.5190(6) 0.8985(7) 0.8702(5) 0.038(3) Uani 1 1 d . . .
H24 H 0.4991 0.9118 0.8330 0.046 Uiso 1 1 calc R . .
C25 C 0.2282(6) -0.1280(7) 0.7320(5) 0.045(2) Uani 1 1 d . . .
H25 H 0.1945 -0.1695 0.7060 0.054 Uiso 1 1 calc R . .
C26 C 0.2265(6) -0.0043(7) 0.7335(4) 0.043(2) Uani 1 1 d . . .
H26 H 0.1890 0.0369 0.7100 0.051 Uiso 1 1 calc R . .
C27 C 0.2766(6) 0.0604(6) 0.7674(6) 0.0280(19) Uani 1 1 d . . .
C28 C 0.3249(7) -0.0074(7) 0.8038(6) 0.068(4) Uani 1 1 d . . .
H28 H 0.3593 0.0327 0.8299 0.082 Uiso 1 1 calc R . .
C29 C 0.3240(7) -0.1293(7) 0.8030(6) 0.062(4) Uani 1 1 d . . .
H29 H 0.3575 -0.1725 0.8285 0.074 Uiso 1 1 calc R . .
C30 C 0.2376(6) 0.3833(7) 0.7287(5) 0.045(2) Uani 1 1 d . . .
H30 H 0.2056 0.4240 0.7013 0.054 Uiso 1 1 calc R . .
C31 C 0.2377(8) 0.2579(6) 0.7297(6) 0.038(3) Uani 1 1 d . . .
H31 H 0.2068 0.2160 0.7021 0.046 Uiso 1 1 calc R . .
C32 C 0.2791(5) 0.1949(6) 0.7676(5) 0.0316(19) Uani 1 1 d . . .
C33 C 0.3219(6) 0.2600(6) 0.8077(6) 0.035(3) Uani 1 1 d . . .
H33 H 0.3513 0.2200 0.8366 0.042 Uiso 1 1 calc R . .
C34 C 0.3215(6) 0.3851(7) 0.8049(4) 0.041(2) Uani 1 1 d . . .
H34 H 0.3512 0.4286 0.8326 0.049 Uiso 1 1 calc R . .
C35 C 0.5226(6) -0.1454(7) 0.7027(4) 0.042(2) Uani 1 1 d . . .
H35 H 0.5567 -0.1878 0.7282 0.050 Uiso 1 1 calc R . .
C36 C 0.5228(6) -0.0216(7) 0.7048(4) 0.043(2) Uani 1 1 d . . .
H36 H 0.5550 0.0186 0.7322 0.052 Uiso 1 1 calc R . .
C37 C 0.4759(6) 0.0445(6) 0.6669(6) 0.033(2) Uani 1 1 d . . .
C38 C 0.4346(6) -0.0241(7) 0.6269(5) 0.051(3) Uani 1 1 d . . .
H38 H 0.4063 0.0147 0.5970 0.061 Uiso 1 1 calc R . .
C39 C 0.4341(7) -0.1465(8) 0.6302(6) 0.057(3) Uani 1 1 d . . .
H39 H 0.4007 -0.1894 0.6044 0.068 Uiso 1 1 calc R . .
C40 C 0.4292(6) 0.3679(7) 0.6301(4) 0.040(2) Uani 1 1 d . . .
H40 H 0.3993 0.4101 0.6021 0.048 Uiso 1 1 calc R . .
C41 C 0.4298(9) 0.2441(7) 0.6292(7) 0.048(4) Uani 1 1 d . . .
H41 H 0.3991 0.2033 0.6012 0.058 Uiso 1 1 calc R . .
C42 C 0.4736(5) 0.1782(5) 0.6680(6) 0.035(2) Uani 1 1 d . . .
C43 C 0.5176(9) 0.2428(6) 0.7093(6) 0.043(3) Uani 1 1 d . . .
H43 H 0.5497 0.2029 0.7369 0.052 Uiso 1 1 calc R . .
C44 C 0.5122(6) 0.3669(7) 0.7078(4) 0.040(2) Uani 1 1 d . . .
H44 H 0.5405 0.4110 0.7360 0.048 Uiso 1 1 calc R . .
Co1 Co 0.71451(9) 0.74793(8) 0.52600(7) 0.0307(3) Uani 1 1 d . . .
Co2 Co 0.53653(9) 0.73747(8) 0.90897(6) 0.0307(4) Uani 1 1 d . . .
Cu1 Cu 0.47417(6) 0.60964(7) 0.66936(6) 0.0304(2) Uani 1 1 d . . .
Cu2 Cu 0.27765(6) 0.62742(7) 0.76479(6) 0.0300(2) Uani 1 1 d . . .
F1 F 0.1808(8) 0.3392(10) 0.6078(6) 0.063(3) Uiso 0.538(8) 1 d P A 1
F2 F 0.2469(7) 0.1628(9) 0.5940(6) 0.057(3) Uiso 0.538(8) 1 d P A 1
F3 F 0.1362(7) 0.3370(9) 0.5222(6) 0.055(3) Uiso 0.538(8) 1 d P A 1
F4 F 0.2015(6) 0.1622(8) 0.5033(4) 0.041(3) Uiso 0.538(8) 1 d P A 1
F5 F 0.1116(8) 0.1782(11) 0.5752(6) 0.068(3) Uiso 0.538(8) 1 d P A 1
F6 F 0.2745(6) 0.3144(10) 0.5380(6) 0.055(3) Uiso 0.538(8) 1 d P A 1
F1A F 0.1123(10) 0.3404(13) 0.5639(8) 0.071(4) Uiso 0.462(8) 1 d P A 2
F2A F 0.1361(9) 0.1686(13) 0.5139(8) 0.070(4) Uiso 0.462(8) 1 d P A 2
F3A F 0.2069(9) 0.3331(13) 0.4952(7) 0.065(4) Uiso 0.462(8) 1 d P A 2
F4A F 0.2685(8) 0.1750(11) 0.5418(7) 0.054(4) Uiso 0.462(8) 1 d P A 2
F5A F 0.2436(7) 0.3416(9) 0.5910(5) 0.038(3) Uiso 0.462(8) 1 d P A 2
F6A F 0.1657(9) 0.1765(11) 0.6035(7) 0.059(4) Uiso 0.462(8) 1 d P A 2
F7 F 0.1065(6) 0.1821(8) 0.9257(5) 0.055(3) Uiso 0.647(10) 1 d P B 1
F8 F 0.0260(7) 0.3462(9) 0.9322(5) 0.064(3) Uiso 0.647(10) 1 d P B 1
F9 F 0.0138(6) 0.3484(8) 0.8363(5) 0.050(2) Uiso 0.647(10) 1 d P B 1
F10 F -0.0148(6) 0.1771(8) 0.8849(5) 0.058(3) Uiso 0.647(10) 1 d P B 1
F11 F 0.1344(6) 0.3537(8) 0.8727(5) 0.056(3) Uiso 0.647(10) 1 d P B 1
F12 F 0.0918(6) 0.1853(7) 0.8283(4) 0.049(2) Uiso 0.647(10) 1 d P B 1
F7A F 0.1388(12) 0.1910(15) 0.8970(10) 0.064(5) Uiso 0.353(10) 1 d P B 2
F8A F 0.0351(12) 0.1658(15) 0.8327(9) 0.059(5) Uiso 0.353(10) 1 d P B 2
F9A F 0.0110(14) 0.1798(19) 0.9236(12) 0.082(6) Uiso 0.353(10) 1 d P B 2
F10A F 0.0829(10) 0.3578(12) 0.9284(7) 0.045(4) Uiso 0.353(10) 1 d P B 2
F11A F 0.111(2) 0.336(3) 0.8317(18) 0.134(12) Uiso 0.353(10) 1 d P B 2
F12A F -0.0170(10) 0.3407(14) 0.8666(9) 0.050(5) Uiso 0.353(10) 1 d P B 2
N1 N 0.2758(4) -0.1898(5) 0.7663(4) 0.0329(16) Uani 1 1 d . . .
N2 N 0.2812(5) 0.4466(5) 0.7652(5) 0.0292(16) Uani 1 1 d . . .
N3 N 0.4771(4) -0.2082(5) 0.6668(5) 0.0386(18) Uani 1 1 d . . .
N4 N 0.4693(5) 0.4288(5) 0.6690(5) 0.0338(18) Uani 1 1 d . . .
O1 O 0.5913(4) 0.6023(5) 0.6389(3) 0.0447(17) Uani 1 1 d . . .
O2 O 0.5115(4) 0.5990(6) 0.5619(4) 0.0512(19) Uani 1 1 d . . .
O3 O 0.7382(4) 0.8683(5) 0.6787(3) 0.0420(16) Uani 1 1 d . . .
O4 O 0.8591(4) 0.8867(5) 0.6379(4) 0.052(2) Uani 1 1 d . . .
O5 O 0.3946(4) 0.6352(5) 0.7922(3) 0.0490(18) Uani 1 1 d . . .
O6 O 0.5179(4) 0.6104(4) 0.7555(3) 0.0338(13) Uani 1 1 d . . .
O7 O 0.6583(5) 0.8799(5) 0.7955(3) 0.0487(19) Uani 1 1 d . . .
O8 O 0.7420(4) 0.8785(6) 0.8685(4) 0.059(2) Uani 1 1 d . . .
P1 P 0.1906(2) 0.25270(17) 0.55558(19) 0.0440(9) Uani 1 1 d . . .
P2 P 0.0586(2) 0.26467(19) 0.88177(17) 0.0410(8) Uani 1 1 d . . .

loop_
_atom_site_aniso_label
_atom_site_aniso_U_11
_atom_site_aniso_U_22
_atom_site_aniso_U_33
_atom_site_aniso_U_23
_atom_site_aniso_U_13
_atom_site_aniso_U_12
C1 0.047(6) 0.020(3) 0.052(7) 0.006(4) 0.008(5) -0.001(3)
C2 0.034(5) 0.021(3) 0.044(7) 0.001(4) 0.003(4) -0.003(3)
C3 0.050(6) 0.026(4) 0.031(6) 0.003(3) 0.009(5) 0.004(4)
C4 0.028(5) 0.033(4) 0.055(8) -0.015(4) 0.019(5) 0.000(3)
C5 0.038(5) 0.034(4) 0.035(6) -0.007(4) 0.014(4) -0.003(3)
C6 0.040(5) 0.029(4) 0.032(6) -0.004(3) -0.008(4) -0.007(3)
C7 0.053(6) 0.021(3) 0.033(6) -0.004(3) 0.007(4) -0.012(3)
C8 0.042(5) 0.032(4) 0.033(6) 0.004(4) 0.015(5) -0.012(4)
C9 0.031(5) 0.019(3) 0.029(5) 0.005(3) 0.006(4) 0.002(3)
C10 0.050(6) 0.025(4) 0.041(7) 0.002(4) -0.003(5) 0.009(3)
C11 0.054(6) 0.025(4) 0.079(10) 0.007(5) -0.019(6) 0.014(4)
C12 0.069(7) 0.037(4) 0.030(6) 0.010(4) 0.001(5) -0.019(4)
C13 0.022(4) 0.014(3) 0.051(6) -0.001(3) -0.007(4) 0.001(2)
C14 0.047(6) 0.024(4) 0.044(7) -0.006(4) 0.007(5) 0.000(3)
C15 0.089(10) 0.025(4) 0.055(9) 0.002(5) 0.007(7) -0.009(5)
C16 0.091(10) 0.034(5) 0.050(8) 0.011(5) 0.012(7) -0.010(5)
C17 0.075(8) 0.043(5) 0.033(7) 0.005(5) -0.024(6) 0.001(5)
C18 0.050(6) 0.028(4) 0.052(8) -0.003(4) -0.008(5) 0.002(4)
C19 0.046(6) 0.018(3) 0.056(7) 0.004(4) 0.016(5) -0.001(3)
C20 0.040(6) 0.027(4) 0.051(8) -0.001(4) 0.000(5) 0.000(3)
C21 0.066(7) 0.039(5) 0.047(7) 0.001(5) 0.009(6) -0.004(5)
C22 0.041(5) 0.034(4) 0.044(7) -0.005(4) 0.013(5) -0.009(4)
C23 0.033(5) 0.026(4) 0.036(6) -0.001(4) 0.005(4) 0.002(3)
C24 0.033(5) 0.025(4) 0.057(8) 0.001(4) -0.015(5) -0.002(3)
C25 0.044(5) 0.031(4) 0.059(7) -0.007(4) -0.018(6) 0.000(4)
C26 0.050(5) 0.025(4) 0.053(6) -0.005(4) -0.008(5) 0.001(4)
C27 0.035(4) 0.016(3) 0.033(5) -0.003(4) -0.002(5) -0.002(3)
C28 0.072(7) 0.022(4) 0.110(11) -0.007(5) -0.049(7) 0.005(4)
C29 0.082(8) 0.023(4) 0.079(9) -0.005(5) -0.056(7) 0.006(4)
C30 0.058(6) 0.022(4) 0.054(7) 0.004(4) -0.017(5) 0.004(4)
C31 0.049(6) 0.020(4) 0.044(8) -0.002(4) -0.015(6) -0.009(3)
C32 0.039(4) 0.018(3) 0.038(6) -0.001(4) 0.001(4) -0.001(3)
C33 0.028(5) 0.022(3) 0.055(9) -0.003(4) -0.025(5) 0.001(3)
C34 0.056(6) 0.028(4) 0.038(6) -0.001(4) -0.004(4) -0.005(4)
C35 0.059(6) 0.024(3) 0.042(6) -0.004(4) -0.008(5) -0.003(4)
C36 0.060(6) 0.027(4) 0.044(6) 0.001(4) -0.017(5) 0.001(4)
C37 0.030(4) 0.020(3) 0.050(7) -0.003(4) 0.001(5) -0.001(3)
C38 0.064(7) 0.021(4) 0.067(8) 0.008(4) -0.027(6) -0.002(4)
C39 0.067(7) 0.022(4) 0.082(10) 0.009(5) -0.018(6) -0.001(4)
C40 0.049(5) 0.024(4) 0.046(6) 0.006(4) -0.014(5) 0.002(3)
C41 0.071(9) 0.023(4) 0.051(9) -0.004(4) 0.002(7) -0.008(4)
C42 0.037(4) 0.014(3) 0.054(6) 0.001(5) 0.001(4) 0.005(3)
C43 0.067(8) 0.024(4) 0.038(8) -0.002(4) -0.029(6) 0.005(4)
C44 0.048(6) 0.033(4) 0.039(6) 0.004(4) -0.009(4) 0.003(4)
Co1 0.0357(8) 0.0239(5) 0.0324(9) -0.0004(4) 0.0021(8) -0.0028(4)
Co2 0.0355(8) 0.0237(5) 0.0329(10) -0.0008(5) 0.0031(7) -0.0020(4)
Cu1 0.0339(5) 0.0179(4) 0.0393(7) 0.0008(5) 0.0028(5) -0.0001(3)
Cu2 0.0343(5) 0.0179(4) 0.0377(6) -0.0002(5) 0.0011(5) -0.0005(3)
N1 0.020(3) 0.041(3) 0.037(5) 0.002(4) 0.002(3) -0.001(3)
N2 0.036(4) 0.022(3) 0.029(4) -0.001(3) 0.001(4) 0.004(3)
N3 0.055(4) 0.011(2) 0.050(5) -0.001(3) -0.005(4) -0.003(3)
N4 0.037(4) 0.018(2) 0.046(5) 0.002(4) 0.002(4) 0.005(3)
O1 0.057(4) 0.032(3) 0.046(5) -0.004(3) 0.015(4) -0.008(3)
O2 0.030(4) 0.060(4) 0.064(6) -0.002(3) 0.003(3) -0.001(3)
O3 0.055(4) 0.029(2) 0.041(4) -0.001(3) -0.003(3) -0.001(2)
O4 0.032(4) 0.041(3) 0.084(6) -0.009(3) -0.014(4) -0.001(3)
O5 0.038(3) 0.041(3) 0.068(5) -0.007(3) 0.004(3) 0.003(3)
O6 0.042(3) 0.031(2) 0.028(4) -0.001(2) 0.007(3) 0.004(2)
O7 0.069(5) 0.038(3) 0.040(5) -0.007(3) 0.015(4) -0.004(3)
O8 0.039(5) 0.059(4) 0.080(7) 0.013(4) 0.012(4) 0.001(3)
P1 0.0435(17) 0.0269(10) 0.062(2) -0.0057(10) -0.0077(16) 0.0005(8)
P2 0.0480(18) 0.0274(10) 0.048(2) 0.0017(11) -0.0113(16) -0.0019(9)

loop_
_atom_type_symbol
_atom_type_description
_atom_type_scat_dispersion_real
_atom_type_scat_dispersion_imag
_atom_type_scat_source
C C 0.0033 0.0016 'International Tables Vol C Tables 4.2.6.8 and 6.1.1.4'
H H 0.0000 0.0000 'International Tables Vol C Tables 4.2.6.8 and 6.1.1.4'
Co Co 0.3494 0.9721 'International Tables Vol C Tables 4.2.6.8 and 6.1.1.4'
Cu Cu 0.3201 1.2651 'International Tables Vol C Tables 4.2.6.8 and 6.1.1.4'
F F 0.0171 0.0103 'International Tables Vol C Tables 4.2.6.8 and 6.1.1.4'
N N 0.0061 0.0033 'International Tables Vol C Tables 4.2.6.8 and 6.1.1.4'
O O 0.0106 0.0060 'International Tables Vol C Tables 4.2.6.8 and 6.1.1.4'
P P 0.1023 0.0942 'International Tables Vol C Tables 4.2.6.8 and 6.1.1.4'

loop_
_geom_angle_atom_site_label_1
_geom_angle_atom_site_label_2
_geom_angle_atom_site_label_3
_geom_angle
_geom_angle_site_symmetry_1
_geom_angle_site_symmetry_3
O1 C1 O2 126.9(10) . .
O1 C1 C2 117.9(9) . .
O2 C1 C2 115.2(10) . .
C6 C2 C3 108.5(9) . .
C6 C2 C1 125.8(9) . .
C3 C2 C1 125.4(10) . .
C6 C2 Co1 70.0(5) . .
C3 C2 Co1 68.0(5) . .
C1 C2 Co1 123.0(5) . .
C4 C3 C2 107.8(10) . .
C4 C3 Co1 71.3(6) . .
C2 C3 Co1 70.2(5) . .
C4 C3 H3 126.1 . .
C2 C3 H3 126.1 . .
Co1 C3 H3 124.0 . .
C3 C4 C5 108.8(9) . .
C3 C4 Co1 68.3(5) . .
C5 C4 Co1 69.1(5) . .
C3 C4 H4 125.6 . .
C5 C4 H4 125.6 . .
Co1 C4 H4 128.6 . .
C4 C5 C6 108.1(9) . .
C4 C5 Co1 70.0(6) . .
C6 C5 Co1 69.8(5) . .
C4 C5 H5 125.9 . .
C6 C5 H5 125.9 . .
Co1 C5 H5 125.9 . .
C2 C6 C5 106.7(9) . .
C2 C6 Co1 69.1(5) . .
C5 C6 Co1 68.8(5) . .
C2 C6 H6 126.6 . .
C5 C6 H6 126.6 . .
Co1 C6 H6 127.0 . .
O4 C7 O3 129.5(10) . .
O4 C7 C9 115.0(9) . .
O3 C7 C9 115.4(8) . .
C9 C8 C12 110.3(10) . .
C9 C8 Co1 70.4(5) . .
C12 C8 Co1 69.5(5) . .
C9 C8 H8 124.9 . .
C12 C8 H8 124.9 . .
Co1 C8 H8 126.8 . .
C8 C9 C10 108.2(10) . .
C8 C9 C7 125.9(9) . .
C10 C9 C7 125.9(9) . .
C8 C9 Co1 69.9(5) . .
C10 C9 Co1 69.3(5) . .
C7 C9 Co1 127.1(5) . .
C9 C10 C11 108.9(10) . .
C9 C10 Co1 69.8(5) . .
C11 C10 Co1 69.7(6) . .
C9 C10 H10 125.5 . .
C11 C10 H10 125.5 . .
Co1 C10 H10 126.5 . .
C10 C11 C12 106.2(10) . .
C10 C11 Co1 69.4(5) . .
C12 C11 Co1 68.5(5) . .
C10 C11 H11 126.9 . .
C12 C11 H11 126.9 . .
Co1 C11 H11 126.8 . .
C8 C12 C11 106.5(10) . .
C8 C12 Co1 69.8(5) . .
C11 C12 Co1 69.1(5) . .
C8 C12 H12 126.7 . .
C11 C12 H12 126.7 . .
Co1 C12 H12 125.9 . .
O6 C13 O5 125.3(9) . .
O6 C13 C14 116.9(7) . .
O5 C13 C14 117.8(9) . .
C18 C14 C13 129.2(10) . .
C18 C14 C15 105.5(11) . .
C13 C14 C15 125.3(10) . .
C18 C14 Co2 68.8(6) . .
C13 C14 Co2 128.1(6) . .
C15 C14 Co2 67.7(6) . .
C16 C15 C14 108.0(13) . .
C16 C15 Co2 70.9(7) . .
C14 C15 Co2 69.7(6) . .
C16 C15 H15 126.0 . .
C14 C15 H15 126.0 . .
Co2 C15 H15 125.0 . .
C15 C16 C17 108.2(12) . .
C15 C16 Co2 69.1(6) . .
C17 C16 Co2 68.7(6) . .
C15 C16 H16 125.9 . .
C17 C16 H16 125.9 . .
Co2 C16 H16 127.9 . .
C18 C17 C16 109.5(11) . .
C18 C17 Co2 70.3(6) . .
C16 C17 Co2 70.9(6) . .
C18 C17 H17 125.2 . .
C16 C17 H17 125.2 . .
Co2 C17 H17 125.2 . .
C17 C18 C14 108.7(11) . .
C17 C18 Co2 69.3(7) . .
C14 C18 Co2 70.5(6) . .
C17 C18 H18 125.6 . .
C14 C18 H18 125.6 . .
Co2 C18 H18 126.1 . .
O7 C19 O8 124.8(10) . .
O7 C19 C23 116.8(10) . .
O8 C19 C23 118.4(10) . .
C21 C20 C24 106.4(10) . .
C21 C20 Co2 69.4(6) . .
C24 C20 Co2 69.0(5) . .
C21 C20 H20 126.8 . .
C24 C20 H20 126.8 . .
Co2 C20 H20 126.4 . .
C22 C21 C20 109.1(12) . .
C22 C21 Co2 69.2(6) . .
C20 C21 Co2 69.9(7) . .
C22 C21 H21 125.5 . .
C20 C21 H21 125.5 . .
Co2 C21 H21 127.0 . .
C21 C22 C23 109.7(10) . .
C21 C22 Co2 70.7(6) . .
C23 C22 Co2 70.3(6) . .
C21 C22 H22 125.2 . .
C23 C22 H22 125.2 . .
Co2 C22 H22 125.4 . .
C22 C23 C24 107.8(9) . .
C22 C23 C19 125.6(10) . .
C24 C23 C19 126.5(10) . .
C22 C23 Co2 68.9(5) . .
C24 C23 Co2 70.0(5) . .
C19 C23 Co2 124.2(5) . .
C23 C24 C20 107.0(10) . .
C23 C24 Co2 69.2(5) . .
C20 C24 Co2 68.8(5) . .
C23 C24 H24 126.5 . .
C20 C24 H24 126.5 . .
Co2 C24 H24 127.1 . .
N1 C25 C26 121.2(9) . .
N1 C25 H25 119.4 . .
C26 C25 H25 119.4 . .
C27 C26 C25 122.2(9) . .
C27 C26 H26 118.9 . .
C25 C26 H26 118.9 . .
C26 C27 C28 115.0(7) . .
C26 C27 C32 123.3(9) . .
C28 C27 C32 121.7(9) . .
C29 C28 C27 121.9(9) . .
C29 C28 H28 119.1 . .
C27 C28 H28 119.1 . .
N1 C29 C28 120.8(9) . .
N1 C29 H29 119.6 . .
C28 C29 H29 119.6 . .
N2 C30 C31 121.3(10) . .
N2 C30 H30 119.3 . .
C31 C30 H30 119.3 . .
C32 C31 C30 122.7(10) . .
C32 C31 H31 118.6 . .
C30 C31 H31 118.6 . .
C31 C32 C33 116.5(7) . .
C31 C32 C27 120.9(9) . .
C33 C32 C27 122.6(9) . .
C32 C33 C34 119.2(9) . .
C32 C33 H33 120.4 . .
C34 C33 H33 120.4 . .
N2 C34 C33 123.2(9) . .
N2 C34 H34 118.4 . .
C33 C34 H34 118.4 . .
N3 C35 C36 123.4(9) . .
N3 C35 H35 118.3 . .
C36 C35 H35 118.3 . .
C35 C36 C37 120.3(9) . .
C35 C36 H36 119.9 . .
C37 C36 H36 119.9 . .
C38 C37 C36 114.6(6) . .
C38 C37 C42 123.3(10) . .
C36 C37 C42 122.1(9) . .
C39 C38 C37 120.9(10) . .
C39 C38 H38 119.5 . .
C37 C38 H38 119.5 . .
N3 C39 C38 123.8(10) . .
N3 C39 H39 118.1 . .
C38 C39 H39 118.1 . .
N4 C40 C41 121.4(10) . .
N4 C40 H40 119.3 . .
C41 C40 H40 119.3 . .
C42 C41 C40 121.8(12) . .
C42 C41 H41 119.1 . .
C40 C41 H41 119.1 . .
C41 C42 C43 117.1(7) . .
C41 C42 C37 122.3(10) . .
C43 C42 C37 120.6(9) . .
C44 C43 C42 117.2(10) . .
C44 C43 H43 121.4 . .
C42 C43 H43 121.4 . .
N4 C44 C43 124.2(10) . .
N4 C44 H44 117.9 . .
C43 C44 H44 117.9 . .
C3 Co1 C12 162.4(5) . .
C3 Co1 C5 69.3(4) . .
C12 Co1 C5 105.9(5) . .
C3 Co1 C2 41.9(4) . .
C12 Co1 C2 153.8(5) . .
C5 Co1 C2 68.9(4) . .
C3 Co1 C10 120.5(4) . .
C12 Co1 C10 69.5(5) . .
C5 Co1 C10 161.5(5) . .
C2 Co1 C10 107.0(5) . .
C3 Co1 C8 126.1(5) . .
C12 Co1 C8 40.7(5) . .
C5 Co1 C8 120.9(4) . .
C2 Co1 C8 163.8(5) . .
C10 Co1 C8 67.9(4) . .
C3 Co1 C11 154.3(5) . .
C12 Co1 C11 42.4(5) . .
C5 Co1 C11 123.7(5) . .
C2 Co1 C11 117.8(4) . .
C10 Co1 C11 40.9(5) . .
C8 Co1 C11 69.2(4) . .
C3 Co1 C9 108.4(4) . .
C12 Co1 C9 68.6(4) . .
C5 Co1 C9 155.7(4) . .
C2 Co1 C9 126.6(4) . .
C10 Co1 C9 40.8(4) . .
C8 Co1 C9 39.7(4) . .
C11 Co1 C9 69.1(4) . .
C3 Co1 C4 40.4(4) . .
C12 Co1 C4 125.2(5) . .
C5 Co1 C4 40.9(5) . .
C2 Co1 C4 68.5(4) . .
C10 Co1 C4 156.0(5) . .
C8 Co1 C4 109.5(4) . .
C11 Co1 C4 162.6(6) . .
C9 Co1 C4 121.7(4) . .
C3 Co1 C6 70.1(4) . .
C12 Co1 C6 118.2(4) . .
C5 Co1 C6 41.4(4) . .
C2 Co1 C6 40.8(4) . .
C10 Co1 C6 123.8(4) . .
C8 Co1 C6 154.9(5) . .
C11 Co1 C6 104.3(4) . .
C9 Co1 C6 162.4(4) . .
C4 Co1 C6 69.2(4) . .
C22 Co2 C17 106.5(4) . .
C22 Co2 C23 40.8(4) . .
C17 Co2 C23 122.3(5) . .
C22 Co2 C21 40.1(5) . .
C17 Co2 C21 121.1(5) . .
C23 Co2 C21 68.5(4) . .
C22 Co2 C15 156.1(6) . .
C17 Co2 C15 68.2(5) . .
C23 Co2 C15 161.7(6) . .
C21 Co2 C15 121.1(6) . .
C22 Co2 C20 68.6(4) . .
C17 Co2 C20 156.9(5) . .
C23 Co2 C20 69.6(4) . .
C21 Co2 C20 40.7(5) . .
C15 Co2 C20 106.7(5) . .
C22 Co2 C24 68.7(4) . .
C17 Co2 C24 159.1(5) . .
C23 Co2 C24 40.8(4) . .
C21 Co2 C24 69.1(5) . .
C15 Co2 C24 124.5(5) . .
C20 Co2 C24 42.2(5) . .
C22 Co2 C18 122.6(4) . .
C17 Co2 C18 40.4(4) . .
C23 Co2 C18 108.0(5) . .
C21 Co2 C18 157.3(5) . .
C15 Co2 C18 69.4(5) . .
C20 Co2 C18 161.1(5) . .
C24 Co2 C18 123.8(5) . .
C22 Co2 C16 120.9(5) . .
C17 Co2 C16 40.4(5) . .
C23 Co2 C16 157.4(5) . .
C21 Co2 C16 105.9(5) . .
C15 Co2 C16 40.0(6) . .
C20 Co2 C16 121.3(5) . .
C24 Co2 C16 159.7(5) . .
C18 Co2 C16 68.3(5) . .
C22 Co2 C14 159.3(4) . .
C17 Co2 C14 68.5(4) . .
C23 Co2 C14 123.6(4) . .
C21 Co2 C14 159.8(5) . .
C15 Co2 C14 42.6(5) . .
C20 Co2 C14 124.0(5) . .
C24 Co2 C14 108.4(5) . .
C18 Co2 C14 40.7(4) . .
C16 Co2 C14 69.1(5) . .
N4 Cu1 N3 177.9(5) . 1_565
N4 Cu1 O4 88.9(3) . 4_465
N3 Cu1 O4 89.5(3) 1_565 4_465
N4 Cu1 O1 89.8(3) . .
N3 Cu1 O1 90.4(3) 1_565 .
O4 Cu1 O1 138.3(4) 4_465 .
N4 Cu1 O6 91.2(4) . .
N3 Cu1 O6 90.9(3) 1_565 .
O4 Cu1 O6 130.9(3) 4_465 .
O1 Cu1 O6 90.7(3) . .
N2 Cu2 N1 178.5(4) . 1_565
N2 Cu2 O5 90.8(3) . .
N1 Cu2 O5 88.1(3) 1_565 .
N2 Cu2 O7 89.2(3) . 4_465
N1 Cu2 O7 91.1(3) 1_565 4_465
O5 Cu2 O7 141.4(3) . 4_465
N2 Cu2 O3 92.1(3) . 4_465
N1 Cu2 O3 89.4(3) 1_565 4_465
O5 Cu2 O3 126.2(3) . 4_465
O7 Cu2 O3 92.4(3) 4_465 4_465
C25 N1 C29 118.7(7) . .
C25 N1 Cu2 121.3(6) . 1_545
C29 N1 Cu2 120.0(6) . 1_545
C30 N2 C34 116.9(6) . .
C30 N2 Cu2 120.8(6) . .
C34 N2 Cu2 122.0(7) . .
C39 N3 C35 116.6(7) . .
C39 N3 Cu1 122.0(7) . 1_545
C35 N3 Cu1 121.4(7) . 1_545
C40 N4 C44 118.2(6) . .
C40 N4 Cu1 122.4(7) . .
C44 N4 Cu1 119.2(7) . .
C1 O1 Cu1 101.2(7) . .
C7 O3 Cu2 122.4(6) . 4_565
C7 O4 Cu1 158.6(8) . 4_565
C13 O5 Cu2 161.5(7) . .
C13 O6 Cu1 120.6(5) . .
C19 O7 Cu2 99.1(7) . 4_565
F6A P1 F3 126.0(8) . .
F6A P1 F5A 96.5(8) . .
F3 P1 F5A 102.5(6) . .
F6A P1 F1 74.0(8) . .
F3 P1 F1 88.0(7) . .
F5A P1 F1 41.5(6) . .
F6A P1 F4A 94.0(8) . .
F3 P1 F4A 135.4(8) . .
F5A P1 F4A 90.1(7) . .
F1 P1 F4A 125.4(7) . .
F6A P1 F6 133.5(8) . .
F3 P1 F6 96.5(6) . .
F5A P1 F6 51.8(6) . .
F1 P1 F6 91.6(7) . .
F4A P1 F6 58.7(6) . .
F6A P1 F4 104.9(7) . .
F3 P1 F4 93.3(6) . .
F5A P1 F4 138.4(6) . .
F1 P1 F4 178.7(6) . .
F4A P1 F4 53.7(6) . .
F6 P1 F4 88.6(6) . .
F6A P1 F5 42.0(7) . .
F3 P1 F5 89.3(7) . .
F5A P1 F5 128.7(7) . .
F1 P1 F5 90.4(7) . .
F4A P1 F5 115.7(7) . .
F6 P1 F5 173.9(6) . .
F4 P1 F5 89.2(6) . .
F6A P1 F2A 88.6(9) . .
F3 P1 F2A 73.5(7) . .
F5A P1 F2A 174.9(8) . .
F1 P1 F2A 140.1(8) . .
F4A P1 F2A 90.6(8) . .
F6 P1 F2A 124.8(8) . .
F4 P1 F2A 40.2(6) . .
F5 P1 F2A 55.2(7) . .
F6A P1 F1A 91.8(9) . .
F3 P1 F1A 39.0(7) . .
F5A P1 F1A 90.0(7) . .
F1 P1 F1A 57.1(8) . .
F4A P1 F1A 174.2(9) . .
F6 P1 F1A 117.4(7) . .
F4 P1 F1A 123.8(8) . .
F5 P1 F1A 68.4(7) . .
F2A P1 F1A 88.7(8) . .
F6A P1 F2 51.9(7) . .
F3 P1 F2 177.6(8) . .
F5A P1 F2 77.0(6) . .
F1 P1 F2 90.1(7) . .
F4A P1 F2 47.0(7) . .
F6 P1 F2 85.1(6) . .
F4 P1 F2 88.6(6) . .
F5 P1 F2 89.2(7) . .
F2A P1 F2 107.1(7) . .
F1A P1 F2 138.5(9) . .
F6A P1 F3A 171.4(8) . .
F3 P1 F3A 48.4(7) . .
F5A P1 F3A 91.4(7) . .
F1 P1 F3A 110.3(7) . .
F4A P1 F3A 89.4(8) . .
F6 P1 F3A 54.7(7) . .
F4 P1 F3A 70.8(7) . .
F5 P1 F3A 129.6(8) . .
F2A P1 F3A 83.5(8) . .
F1A P1 F3A 84.9(8) . .
F2 P1 F3A 133.9(7) . .
F12A P2 F10 74.1(8) . .
F12A P2 F10A 90.3(9) . .
F10 P2 F10A 125.6(8) . .
F12A P2 F9A 94.1(11) . .
F10 P2 F9A 37.5(9) . .
F10A P2 F9A 95.0(11) . .
F12A P2 F8 65.6(8) . .
F10 P2 F8 93.4(6) . .
F10A P2 F8 35.2(6) . .
F9A P2 F8 72.9(9) . .
F12A P2 F7 149.8(9) . .
F10 P2 F7 89.7(6) . .
F10A P2 F7 78.4(7) . .
F9A P2 F7 59.7(10) . .
F8 P2 F7 90.7(6) . .
F12A P2 F7A 177.6(9) . .
F10 P2 F7A 108.2(8) . .
F10A P2 F7A 88.3(9) . .
F9A P2 F7A 88.0(11) . .
F8 P2 F7A 113.9(9) . .
F7 P2 F7A 31.5(8) . .
F12A P2 F9 32.4(7) . .
F10 P2 F9 92.1(6) . .
F10A P2 F9 101.6(7) . .
F9A P2 F9 122.5(10) . .
F8 P2 F9 90.6(6) . .
F7 P2 F9 177.7(6) . .
F7A P2 F9 146.3(9) . .
F12A P2 F11 105.0(7) . .
F10 P2 F11 175.1(7) . .
F10A P2 F11 59.0(7) . .
F9A P2 F11 147.1(11) . .
F8 P2 F11 90.6(6) . .
F7 P2 F11 93.2(5) . .
F7A P2 F11 72.7(8) . .
F9 P2 F11 84.9(5) . .
F12A P2 F12 112.9(8) . .
F10 P2 F12 87.7(5) . .
F10A P2 F12 144.5(7) . .
F9A P2 F12 108.9(9) . .
F8 P2 F12 177.8(5) . .
F7 P2 F12 91.2(5) . .
F7A P2 F12 67.5(9) . .
F9 P2 F12 87.5(5) . .
F11 P2 F12 88.3(5) . .
F12A P2 F8A 90.8(9) . .
F10 P2 F8A 55.3(8) . .
F10A P2 F8A 178.7(9) . .
F9A P2 F8A 85.4(11) . .
F8 P2 F8A 146.0(8) . .
F7 P2 F8A 100.8(7) . .
F7A P2 F8A 90.6(10) . .
F9 P2 F8A 79.1(8) . .
F11 P2 F8A 120.2(8) . .
F12 P2 F8A 34.3(7) . .
F12A P2 F11A 89.5(14) . .
F10 P2 F11A 137.3(14) . .
F10A P2 F11A 92.8(15) . .
F9A P2 F11A 171.4(15) . .
F8 P2 F11A 115.7(13) . .
F7 P2 F11A 118.7(13) . .
F7A P2 F11A 88.7(14) . .
F9 P2 F11A 59.0(12) . .
F11 P2 F11A 37.8(13) . .
F12 P2 F11A 62.5(13) . .
F8A P2 F11A 86.7(15) . .

loop_
_geom_bond_atom_site_label_1
_geom_bond_atom_site_label_2
_geom_bond_distance
_geom_bond_site_symmetry_2
C1 O1 1.244(13) .
C1 O2 1.266(12) .
C1 C2 1.508(14) .
C2 C6 1.431(15) .
C2 C3 1.452(15) .
C2 Co1 2.045(8) .
C3 C4 1.406(16) .
C3 Co1 2.016(9) .
C3 H3 0.9500 .
C4 C5 1.434(18) .
C4 Co1 2.056(9) .
C4 H4 0.9500 .
C5 C6 1.450(14) .
C5 Co1 2.044(9) .
C5 H5 0.9500 .
C6 Co1 2.058(8) .
C6 H6 0.9500 .
C7 O4 1.207(11) .
C7 O3 1.259(12) .
C7 C9 1.549(14) .
C8 C9 1.392(16) .
C8 C12 1.423(17) .
C8 Co1 2.048(8) .
C8 H8 0.9500 .
C9 C10 1.430(15) .
C9 Co1 2.054(9) .
C10 C11 1.432(17) .
C10 Co1 2.047(10) .
C10 H10 0.9500 .
C11 C12 1.483(18) .
C11 Co1 2.052(9) .
C11 H11 0.9500 .
C12 Co1 2.044(9) .
C12 H12 0.9500 .
C13 O6 1.252(11) .
C13 O5 1.262(9) .
C13 C14 1.470(16) .
C14 C18 1.424(16) .
C14 C15 1.49(2) .
C14 Co2 2.059(10) .
C15 C16 1.40(2) .
C15 Co2 2.031(11) .
C15 H15 0.9500 .
C16 C17 1.409(19) .
C16 Co2 2.054(10) .
C16 H16 0.9500 .
C17 C18 1.403(16) .
C17 Co2 2.024(10) .
C17 H17 0.9500 .
C18 Co2 2.037(11) .
C18 H18 0.9500 .
C19 O7 1.240(14) .
C19 O8 1.252(13) .
C19 C23 1.502(14) .
C20 C21 1.413(19) .
C20 C24 1.466(18) .
C20 Co2 2.034(9) .
C20 H20 0.9500 .
C21 C22 1.383(16) .
C21 Co2 2.027(11) .
C21 H21 0.9500 .
C22 C23 1.406(15) .
C22 Co2 2.007(10) .
C22 H22 0.9500 .
C23 C24 1.418(14) .
C23 Co2 2.026(9) .
C24 Co2 2.037(9) .
C24 H24 0.9500 .
C25 N1 1.323(12) .
C25 C26 1.381(11) .
C25 H25 0.9500 .
C26 C27 1.361(14) .
C26 H26 0.9500 .
C27 C28 1.396(15) .
C27 C32 1.501(8) .
C28 C29 1.360(12) .
C28 H28 0.9500 .
C29 N1 1.357(12) .
C29 H29 0.9500 .
C30 N2 1.328(13) .
C30 C31 1.400(10) .
C30 H30 0.9500 .
C31 C32 1.328(16) .
C31 H31 0.9500 .
C32 C33 1.387(14) .
C33 C34 1.397(10) .
C33 H33 0.9500 .
C34 N2 1.339(13) .
C34 H34 0.9500 .
C35 N3 1.333(13) .
C35 C36 1.382(10) .
C35 H35 0.9500 .
C36 C37 1.397(15) .
C36 H36 0.9500 .
C37 C38 1.393(15) .
C37 C42 1.492(8) .
C38 C39 1.369(11) .
C38 H38 0.9500 .
C39 N3 1.315(14) .
C39 H39 0.9500 .
C40 N4 1.322(14) .
C40 C41 1.381(10) .
C40 H40 0.9500 .
C41 C42 1.380(18) .
C41 H41 0.9500 .
C42 C43 1.414(16) .
C43 C44 1.388(10) .
C43 H43 0.9500 .
C44 N4 1.349(13) .
C44 H44 0.9500 .
Cu1 N4 2.019(6) .
Cu1 N3 2.034(5) 1_565
Cu1 O4 2.043(7) 4_465
Cu1 O1 2.068(7) .
Cu1 O6 2.157(7) .
Cu2 N2 2.019(6) .
Cu2 N1 2.040(6) 1_565
Cu2 O5 2.041(7) .
Cu2 O7 2.104(8) 4_465
Cu2 O3 2.133(7) 4_465
F1 P1 1.574(13) .
F2 P1 1.641(13) .
F3 P1 1.522(12) .
F4 P1 1.604(11) .
F5 P1 1.618(13) .
F6 P1 1.603(11) .
F1A P1 1.636(16) .
F2A P1 1.631(17) .
F3A P1 1.704(17) .
F4A P1 1.585(13) .
F5A P1 1.565(12) .
F6A P1 1.473(16) .
F7 P2 1.597(11) .
F8 P2 1.592(12) .
F9 P2 1.604(10) .
F10 P2 1.560(11) .
F11 P2 1.613(10) .
F12 P2 1.636(11) .
F7A P2 1.602(18) .
F8A P2 1.646(19) .
F9A P2 1.58(2) .
F10A P2 1.567(16) .
F11A P2 1.66(4) .
F12A P2 1.552(17) .
N1 Cu2 2.040(6) 1_545
N3 Cu1 2.034(5) 1_545
O3 Cu2 2.133(7) 4_565
O4 Cu1 2.043(7) 4_565
O7 Cu2 2.104(8) 4_565
